data_2009547
loop_
_publ_author_name
'Castro, J.A.'
'Romero, J.'
'Garcia-Vazquez, J.A.'
'Macias, A.'
'Sousa, A.'
'Englert, U.'

_publ_section_title
Dichloro[5,8-dimethyl-1,12-di-2-pyrrolyl-2,5,8,11-tetraaza-1,11-dodecadiene-<i>N</i>^2^,<i>N</i>^5^,<i>N</i>^8^,<i>N</i>^11^]cadmium(II)
_journal_issue 3
_journal_name_full 'Acta Crystallographica Section C'
_journal_page_first 369
_journal_page_last 371
_journal_paper_doi 10.1107/S0108270193007577
_journal_volume 50
_journal_year 1994
_chemical_formula_sum 'C18 H28 Cd Cl2 N6'
_chemical_formula_weight 511.75
_space_group_crystal_system orthorhombic
_space_group_IT_number 30
_space_group_name_Hall 'P 2 -2bc'
_space_group_name_H-M_alt 'P n c 2'
_atom_type_scat_source 'SDP (Frenz, 1985)'
_cell_angle_alpha 90.0
_cell_angle_beta 90.0
_cell_angle_gamma 90.0
_cell_formula_units_Z 2
_cell_length_a 9.2228(8)
_cell_length_b 11.7012(8)
_cell_length_c 9.8752(9)
_cell_measurement_reflns_used 25
_cell_measurement_temperature 293
_cell_measurement_theta_max 58
_cell_measurement_theta_min 46
_cell_volume 1065.71(15)
_diffrn_measurement_device 'Enraf-Nonius CAD-4'
_diffrn_measurement_method \w
_diffrn_radiation_type CuK\a
_diffrn_radiation_wavelength 1.5406
_diffrn_reflns_av_R_equivalents 0.064
_diffrn_reflns_limit_h_max 10
_diffrn_reflns_limit_h_min 0
_diffrn_reflns_limit_k_max 11
_diffrn_reflns_limit_k_min 0
_diffrn_reflns_limit_l_max 13
_diffrn_reflns_limit_l_min -13
_diffrn_reflns_number 1775
_diffrn_reflns_theta_max 70
_diffrn_standards_decay_% -1.5
_diffrn_standards_interval_time 90
_diffrn_standards_number 3
_exptl_absorpt_coefficient_mu 10.918
_exptl_absorpt_correction_T_max 0.99
_exptl_absorpt_correction_T_min 0.46
_exptl_absorpt_correction_type empirical
_exptl_crystal_colour Brown
_exptl_crystal_density_diffrn 1.588
_exptl_crystal_description Prismatic
_exptl_crystal_size_max 0.2
_exptl_crystal_size_mid 0.2
_exptl_crystal_size_min 0.2
_refine_diff_density_max 1.1
_refine_diff_density_min -0.8
_refine_ls_extinction_coef 1.21E-6
_refine_ls_extinction_method 'Zachariasen (1963)'
_refine_ls_goodness_of_fit_obs 1.15
_refine_ls_hydrogen_treatment noref
_refine_ls_number_parameters 78
_refine_ls_number_reflns 764
_refine_ls_R_factor_obs 0.042
_refine_ls_shift/esd_max 0.011
_refine_ls_structure_factor_coef F
_refine_ls_weighting_details 'w = [\s(F~o~)^2^]^-1^'
_refine_ls_weighting_scheme calc
_refine_ls_wR_factor_obs 0.049
_reflns_number_observed 764
_reflns_number_total 923
_reflns_observed_criterion I>1.5\s(I)
_cod_data_source_file li1057.cif
_cod_data_source_block li1057_structure_1_of_1
_cod_depositor_comments
;
 Changing the space group from 'P 2' to 'P 2 -2bc' after consulting
 the original publication. All related space group information was
 changed accordingly.

 Antanas Vaitkus,
 2017-07-07

The following automatic conversions were performed:

'_refine_ls_weighting_scheme' value 'w = [\s(F~o~)^2^]^-1^' was
changed to 'calc'. New tag '_refine_ls_weighting_details' was
created. The value of the new tag was set to 'w = [\s(F~o~)^2^]^-1^'.

Automatic conversion script
Id: cif_fix_values 3143 2015-03-26 13:38:13Z robertas 
;
_cod_original_cell_volume 1065.7(3)
_cod_database_code 2009547

loop_
_space_group_symop_id
_space_group_symop_operation_xyz
1 x,y,z
2 -x,-y,z
3 -x,y+1/2,z+1/2
4 x,-y+1/2,z+1/2

loop_
_atom_site_label
_atom_site_fract_x
_atom_site_fract_y
_atom_site_fract_z
Cd 0.5 .0 .0
Cl .6986(3) .0309(3) -.1734(2)
N(1) .6515(8) .0490(10) .1964(7)
N(2) .5231(5) -.2050(10) .0425(7)
N(3) .8328(7) -.2010(10) -.0605(8)
C(1) .583(1) -.0061(9) .3184(9)
C(2) .797(1) .0060(10) .1810(10)
C(3) .3423(9) -.1740(10) .2157(9)
C(4) .3748(7) -.2370(10) .0862(9)
C(5) .6217(8) -.2860(10) .0634(9)
C(6) .7727(8) -.2810(10) .0226(9)
C(7) .8737(9) -.3580(10) .0590(10)
C(8) 1.007(1) -.3200(10) .002(2)
C(9) .9779(9) -.228(2) -.0770(10)
H(1a) .622 .028 .401
H(1b) .607 -.088 .316
H(2a) .840 .027 .094
H(2b) .801 -.077 .193
H(2c) .853 .042 .254
H(3a) .574 .198 .281
H(3b) .247 -.197 .251
H(4a) .305 -.213 .017
H(4b) .366 -.320 .100
H(5) .590 -.355 .112
H(7) .858 -.428 .113
H(8) 1.102 -.354 .019
H(9) 1.048 -.188 -.135
H(10) .784 -.137 -.100

loop_
_geom_angle_atom_site_label_1
_geom_angle_atom_site_label_2
_geom_angle_atom_site_label_3
_geom_angle_site_symmetry_3
_geom_angle
_geom_angle_publ_flag
Cl Cd Cl 2_655 95.0(2) yes
Cl Cd N(1) 2_655 167.8(3) yes
Cl Cd N(2) 2_655 92.2(2) yes
N(1) Cd N(2) . 92.5(3) yes
N(2) Cd N(2) 2_655 160.3(4) yes
C(1) N(1) C(2) . 109.0(10) yes
C(6) N(3) C(9) . 108.0(10) yes
N(2) C(5) C(6) . 125.0(10) yes
N(3) C(6) C(7) . 110.0(9) yes
C(6) C(7) C(8) . 106.0(10) yes
N(3) C(9) C(8) . 108.0(10) yes
Cl Cd N(1) . 95.1(3) yes
Cl Cd N(2) . 101.10(10) yes
N(1) Cd N(1) 2_655 75.8(5) yes
N(1) Cd N(2) 2_655 71.7(3) yes
N(1) C(1) N(1) 2_655 112.1(8) yes
C(4) N(2) C(5) . 114.0(10) yes
N(2) C(4) C(3) . 108.0(9) yes
N(3) C(6) C(5) . 126.0(10) yes
C(5) C(6) C(7) . 124.0(10) yes
C(7) C(8) C(9) . 108.0(10) yes

loop_
_geom_bond_atom_site_label_1
_geom_bond_atom_site_label_2
_geom_bond_site_symmetry_2
_geom_bond_distance
_geom_bond_publ_flag
Cd Cl . 2.533(3) yes
Cd N(2) . 2.450(10) yes
C(1) C(1) 2_655 1.55(2) yes
N(2) C(4) . 1.480(10) yes
N(3) C(6) . 1.36(2) yes
C(3) C(4) . 1.510(10) yes
C(6) C(7) . 1.35(2) yes
C(8) C(9) . 1.35(3) yes
Cd N(1) . 2.458(9) yes
C(1) N(1) . 1.50(2) yes
N(1) C(2) . 1.44(2) yes
N(2) C(5) . 1.330(10) yes
N(3) C(9) . 1.390(10) yes
C(5) C(6) . 1.450(10) yes
C(7) C(8) . 1.43(2) yes
